data_7031495
loop_
_publ_author_name
'Glinyanaya, Nataliya V.'
'Saberov, Vagiz Sh'
'Korotkikh, Nikolai I.'
'Cowley, Alan H.'
'Butorac, Rachel R.'
'Evans, Daniel A.'
'Pekhtereva, Tatyana M.'
'Popov, Anatolii F.'
'Shvaika, Oles P.'

_publ_section_title
;
 Syntheses of sterically shielded stable carbenes of the 1,2,4-triazole
 series and their corresponding palladium complexes: efficient catalysts
 for chloroarene hydrodechlorination.
;
_journal_issue 43
_journal_name_full 'Dalton transactions (Cambridge, England : 2003)'
_journal_page_first 16227
_journal_page_last 16237
_journal_paper_doi 10.1039/c4dt01353k
_journal_volume 43
_journal_year 2014
_chemical_formula_moiety 'C26 H34 Cl2 N4 Pd, C2 H3 N'
_chemical_formula_sum 'C28 H37 Cl2 N5 Pd'
_chemical_formula_weight 620.93
_chemical_name_systematic
;
 ?
;
_space_group_IT_number 15
_symmetry_cell_setting monoclinic
_symmetry_space_group_name_Hall '-I 2ya'
_symmetry_space_group_name_H-M 'I 1 2/a 1'
_atom_sites_solution_hydrogens geom
_atom_sites_solution_primary direct
_atom_sites_solution_secondary difmap
_audit_creation_method SHELXL-97
_cell_angle_alpha 90.00
_cell_angle_beta 99.668(6)
_cell_angle_gamma 90.00
_cell_formula_units_Z 8
_cell_length_a 15.164(3)
_cell_length_b 11.1580(17)
_cell_length_c 35.432(5)
_cell_measurement_reflns_used 10393
_cell_measurement_temperature 120(2)
_cell_measurement_theta_max 31.9370
_cell_measurement_theta_min 1.3888
_cell_volume 5909.9(17)
_computing_cell_refinement 'CrystalClear (Rigaku Inc., 2008)'
_computing_data_collection 'CrystalClear (Rigaku Inc., 2008)'
_computing_data_reduction 'CrystalClear (Rigaku Inc., 2008)'
_computing_molecular_graphics 'XP SHELXTL/PC, Siemens Analytical'
_computing_structure_refinement 'XL SHELXTL/PC, Siemens Analytical'
_computing_structure_solution
;

SIR97 - Altomare A., Burla M.C., Camalli M., Cascarano G.L., Giacovazzo C., 
Guagliardi A., Moliterni A.G.G., Polidori G.,Spagna R.
;
_diffrn_ambient_temperature 120(2)
_diffrn_measured_fraction_theta_full 0.997
_diffrn_measured_fraction_theta_max 0.997
_diffrn_measurement_device_type 'Rigaku SCX-Mini Mercury CCD'
_diffrn_measurement_method \w-scans
_diffrn_radiation_monochromator graphite
_diffrn_radiation_source 'fine-focus sealed tube'
_diffrn_radiation_type MoK\a
_diffrn_radiation_wavelength 0.71069
_diffrn_reflns_av_R_equivalents 0.0436
_diffrn_reflns_av_sigmaI/netI 0.0341
_diffrn_reflns_limit_h_max 18
_diffrn_reflns_limit_h_min -18
_diffrn_reflns_limit_k_max 13
_diffrn_reflns_limit_k_min -13
_diffrn_reflns_limit_l_max 42
_diffrn_reflns_limit_l_min -42
_diffrn_reflns_number 24783
_diffrn_reflns_theta_full 25.00
_diffrn_reflns_theta_max 25.00
_diffrn_reflns_theta_min 1.92
_exptl_absorpt_coefficient_mu 0.834
_exptl_absorpt_correction_T_max 1.0000
_exptl_absorpt_correction_T_min 0.7837
_exptl_absorpt_correction_type multi-scan
_exptl_absorpt_process_details
;
Abscor. T. Higashi. (2001). Rigaku Corp. Tokyo, Japan
;
_exptl_crystal_colour Orange
_exptl_crystal_density_diffrn 1.396
_exptl_crystal_density_method 'not measured'
_exptl_crystal_description Prism
_exptl_crystal_F_000 2560
_exptl_crystal_size_max 0.32
_exptl_crystal_size_mid 0.27
_exptl_crystal_size_min 0.25
_refine_diff_density_max 0.733
_refine_diff_density_min -0.788
_refine_diff_density_rms 0.160
_refine_ls_extinction_method none
_refine_ls_goodness_of_fit_ref 1.190
_refine_ls_hydrogen_treatment constr
_refine_ls_matrix_type full
_refine_ls_number_parameters 334
_refine_ls_number_reflns 5194
_refine_ls_number_restraints 0
_refine_ls_restrained_S_all 1.190
_refine_ls_R_factor_all 0.0376
_refine_ls_R_factor_gt 0.0319
_refine_ls_shift/su_max 0.003
_refine_ls_shift/su_mean 0.000
_refine_ls_structure_factor_coef Fsqd
_refine_ls_weighting_details 'calc w=1/[\s^2^(Fo^2^)+(0.0956P)^2^+0.0000P] where P=(Fo^2^+2Fc^2^)/3'
_refine_ls_weighting_scheme calc
_refine_ls_wR_factor_gt 0.1016
_refine_ls_wR_factor_ref 0.1423
_reflns_number_gt 4827
_reflns_number_total 5194
_reflns_threshold_expression >2sigma(I)
_cod_data_source_file c4dt01353k2.cif
_cod_data_source_block shelxl
_cod_depositor_comments
;
The following automatic conversions were performed:

'_symmetry_cell_setting' value 'Monoclinic' changed to 'monoclinic'
according to
/usr/data/users/saulius/crontab/automatic-downloads/rss-feeds/RSC/lib/dictionaries/cif_core.dic
dictionary named 'cif_core.dic' version 2.4.2 from
2011-04-26.

'_exptl_absorpt_correction_type' value 'Multi-scan'
changed to 'multi-scan' according to
/usr/data/users/saulius/crontab/automatic-downloads/rss-feeds/RSC/lib/dictionaries/cif_core.dic
dictionary named 'cif_core.dic' version 2.4.2 from 2011-04-26.

Automatic conversion script
Id: cif_fix_values 2281 2013-09-26 08:29:07Z andrius 

 Adding full bibliography for 7031492--7031495.cif.
;
_cod_original_cell_volume 5909.9(16)
_cod_original_sg_symbol_H-M I2/a
_cod_database_code 7031495

loop_
_symmetry_equiv_pos_as_xyz
'x, y, z'
'-x+1/2, y, -z'
'x+1/2, y+1/2, z+1/2'
'-x+1, y+1/2, -z+1/2'
'-x, -y, -z'
'x-1/2, -y, z'
'-x+1/2, -y+1/2, -z+1/2'
'x, -y+1/2, z+1/2'

loop_
_atom_site_label
_atom_site_type_symbol
_atom_site_fract_x
_atom_site_fract_y
_atom_site_fract_z
_atom_site_U_iso_or_equiv
_atom_site_adp_type
_atom_site_occupancy
_atom_site_symmetry_multiplicity
_atom_site_calc_flag
_atom_site_refinement_flags
C1 C -0.08166(18) 0.2456(3) 0.63838(8) 0.0129(6) Uani 1 1 d .
C2 C -0.08093(18) 0.0764(3) 0.67160(8) 0.0121(6) Uani 1 1 d .
C3 C -0.2083(2) 0.3436(3) 0.66797(9) 0.0166(6) Uani 1 1 d .
C4 C -0.2915(2) 0.3186(3) 0.63841(10) 0.0257(7) Uani 1 1 d .
H4A H -0.3368 0.3767 0.6410 0.039 Uiso 1 1 calc R
H4B H -0.3134 0.2397 0.6424 0.039 Uiso 1 1 calc R
H4C H -0.2767 0.3237 0.6132 0.039 Uiso 1 1 calc R
C5 C -0.2298(2) 0.3300(3) 0.70831(9) 0.0248(7) Uani 1 1 d .
H5A H -0.1755 0.3345 0.7266 0.037 Uiso 1 1 calc R
H5B H -0.2579 0.2539 0.7106 0.037 Uiso 1 1 calc R
H5C H -0.2695 0.3931 0.7131 0.037 Uiso 1 1 calc R
C6 C -0.1711(2) 0.4667(3) 0.66341(11) 0.0279(8) Uani 1 1 d .
H6A H -0.1633 0.4780 0.6373 0.042 Uiso 1 1 calc R
H6B H -0.1145 0.4748 0.6800 0.042 Uiso 1 1 calc R
H6C H -0.2119 0.5258 0.6700 0.042 Uiso 1 1 calc R
C7 C -0.05810(18) -0.0428(3) 0.68900(8) 0.0132(6) Uani 1 1 d .
C8 C -0.07217(19) -0.0576(3) 0.72652(9) 0.0171(6) Uani 1 1 d .
H8 H -0.0938 0.0061 0.7392 0.021 Uiso 1 1 calc R
C9 C -0.0542(2) -0.1661(3) 0.74506(9) 0.0227(7) Uani 1 1 d .
H9 H -0.0627 -0.1747 0.7703 0.027 Uiso 1 1 calc R
C10 C -0.0234(2) -0.2623(3) 0.72591(10) 0.0258(7) Uani 1 1 d .
H10 H -0.0124 -0.3358 0.7382 0.031 Uiso 1 1 calc R
C11 C -0.0089(2) -0.2487(3) 0.68804(10) 0.0232(7) Uani 1 1 d .
H11 H 0.0117 -0.3127 0.6752 0.028 Uiso 1 1 calc R
C12 C -0.0259(2) -0.1382(3) 0.66996(10) 0.0174(7) Uani 1 1 d .
H12 H -0.0156 -0.1281 0.6450 0.021 Uiso 1 1 calc R
C14 C 0.02379(19) 0.0829(2) 0.62360(8) 0.0120(6) Uani 1 1 d .
C15 C -0.0051(2) 0.0286(3) 0.58792(8) 0.0150(6) Uani 1 1 d .
C16 C 0.0593(2) -0.0316(3) 0.57110(9) 0.0206(7) Uani 1 1 d .
H16 H 0.0426 -0.0691 0.5475 0.025 Uiso 1 1 calc R
C17 C 0.1479(2) -0.0359(3) 0.58916(9) 0.0226(7) Uani 1 1 d .
H17 H 0.1900 -0.0760 0.5775 0.027 Uiso 1 1 calc R
C18 C 0.1738(2) 0.0181(3) 0.62385(9) 0.0201(7) Uani 1 1 d .
H18 H 0.2334 0.0139 0.6355 0.024 Uiso 1 1 calc R
C19 C 0.11280(19) 0.0794(2) 0.64226(8) 0.0139(6) Uani 1 1 d .
C20 C -0.1020(2) 0.0263(3) 0.56776(9) 0.0191(7) Uani 1 1 d .
H20 H -0.1350 0.0876 0.5794 0.023 Uiso 1 1 calc R
C21 C -0.1454(2) -0.0954(3) 0.57261(10) 0.0260(7) Uani 1 1 d .
H21A H -0.1086 -0.1580 0.5650 0.039 Uiso 1 1 calc R
H21B H -0.2034 -0.0982 0.5569 0.039 Uiso 1 1 calc R
H21C H -0.1513 -0.1063 0.5989 0.039 Uiso 1 1 calc R
C22 C -0.1090(2) 0.0556(3) 0.52478(9) 0.0273(8) Uani 1 1 d .
H22A H -0.0742 0.1258 0.5218 0.041 Uiso 1 1 calc R
H22B H -0.1704 0.0701 0.5139 0.041 Uiso 1 1 calc R
H22C H -0.0868 -0.0107 0.5119 0.041 Uiso 1 1 calc R
C23 C 0.1444(2) 0.1350(2) 0.68174(10) 0.0144(7) Uani 1 1 d .
H23 H 0.0951 0.1824 0.6887 0.017 Uiso 1 1 calc R
C24 C 0.1699(2) 0.0384(3) 0.71238(9) 0.0214(7) Uani 1 1 d .
H24A H 0.1205 -0.0154 0.7123 0.032 Uiso 1 1 calc R
H24B H 0.1844 0.0756 0.7371 0.032 Uiso 1 1 calc R
H24C H 0.2208 -0.0055 0.7070 0.032 Uiso 1 1 calc R
C25 C 0.2244(2) 0.2198(3) 0.68026(10) 0.0257(7) Uani 1 1 d .
H25A H 0.2745 0.1741 0.6750 0.039 Uiso 1 1 calc R
H25B H 0.2402 0.2597 0.7044 0.039 Uiso 1 1 calc R
H25C H 0.2081 0.2782 0.6604 0.039 Uiso 1 1 calc R
C26 C 0.0338(2) 0.5625(3) 0.55239(9) 0.0211(7) Uani 1 1 d .
C27 C 0.0802(3) 0.6434(3) 0.53050(11) 0.0303(9) Uani 1 1 d .
H27A H 0.1322 0.6749 0.5467 0.045 Uiso 1 1 calc R
H27B H 0.0411 0.7081 0.5208 0.045 Uiso 1 1 calc R
H27C H 0.0981 0.6008 0.5095 0.045 Uiso 1 1 calc R
C28 C 0.1656(3) 0.3191(4) 0.53758(15) 0.0533(12) Uani 1 1 d .
C29 C 0.2211(3) 0.3659(4) 0.57180(15) 0.0504(13) Uani 1 1 d .
H29A H 0.2466 0.4411 0.5660 0.076 Uiso 1 1 calc R
H29B H 0.2682 0.3101 0.5806 0.076 Uiso 1 1 calc R
H29C H 0.1853 0.3776 0.5914 0.076 Uiso 1 1 calc R
Pd1 Pd -0.047311(15) 0.369977(19) 0.604458(7) 0.01457(14) Uani 1 1 d .
Cl1 Cl -0.16762(5) 0.32782(8) 0.55722(2) 0.0233(2) Uani 1 1 d .
Cl2 Cl 0.06287(5) 0.42643(7) 0.65409(2) 0.0226(2) Uani 1 1 d .
N1 N -0.13942(16) 0.2495(2) 0.66273(7) 0.0117(5) Uani 1 1 d .
N2 N -0.14037(17) 0.1456(2) 0.68348(7) 0.0133(5) Uani 1 1 d .
N3 N -0.04379(16) 0.1345(2) 0.64352(7) 0.0113(5) Uani 1 1 d .
N4 N -0.00116(18) 0.4975(2) 0.56986(8) 0.0228(6) Uani 1 1 d .
N5 N 0.1209(3) 0.2840(5) 0.51136(15) 0.092(2) Uani 1 1 d .

loop_
_atom_site_aniso_label
_atom_site_aniso_U_11
_atom_site_aniso_U_22
_atom_site_aniso_U_33
_atom_site_aniso_U_23
_atom_site_aniso_U_13
_atom_site_aniso_U_12
C1 0.0121(13) 0.0135(14) 0.0127(14) -0.0006(11) 0.0006(11) -0.0011(11)
C2 0.0095(13) 0.0154(15) 0.0113(13) 0.0030(11) 0.0017(11) -0.0023(11)
C3 0.0169(15) 0.0143(14) 0.0209(16) 0.0005(13) 0.0098(13) 0.0049(12)
C4 0.0205(16) 0.0281(19) 0.0278(18) -0.0022(15) 0.0019(14) 0.0095(14)
C5 0.0294(18) 0.0251(18) 0.0228(17) -0.0031(14) 0.0125(14) 0.0090(15)
C6 0.0337(19) 0.0114(16) 0.043(2) 0.0035(14) 0.0194(17) 0.0049(13)
C7 0.0104(13) 0.0101(14) 0.0188(15) -0.0028(11) 0.0016(11) -0.0017(10)
C8 0.0153(15) 0.0173(15) 0.0185(15) 0.0025(12) 0.0024(12) -0.0027(11)
C9 0.0260(17) 0.0250(17) 0.0160(16) 0.0081(14) 0.0007(13) -0.0029(14)
C10 0.0270(18) 0.0196(17) 0.0292(18) 0.0126(14) 0.0004(15) 0.0008(13)
C11 0.0187(16) 0.0165(16) 0.0354(19) 0.0011(14) 0.0073(14) 0.0021(12)
C12 0.0165(16) 0.0146(16) 0.0219(17) 0.0027(12) 0.0057(13) -0.0018(11)
C14 0.0147(14) 0.0075(14) 0.0146(14) 0.0015(11) 0.0054(11) 0.0018(11)
C15 0.0189(15) 0.0128(14) 0.0146(14) 0.0021(11) 0.0060(12) -0.0004(11)
C16 0.0240(17) 0.0221(16) 0.0176(16) -0.0015(13) 0.0087(13) 0.0018(13)
C17 0.0208(16) 0.0251(17) 0.0249(17) 0.0014(14) 0.0129(14) 0.0068(13)
C18 0.0124(14) 0.0214(16) 0.0275(17) 0.0055(13) 0.0066(13) 0.0032(12)
C19 0.0173(14) 0.0088(14) 0.0163(14) 0.0047(11) 0.0050(12) -0.0002(11)
C20 0.0199(16) 0.0223(17) 0.0150(15) -0.0025(12) 0.0027(13) 0.0003(12)
C21 0.0205(17) 0.0307(18) 0.0272(18) -0.0057(16) 0.0047(14) -0.0061(15)
C22 0.0301(19) 0.0329(19) 0.0179(16) -0.0010(14) 0.0010(14) 0.0024(15)
C23 0.0127(16) 0.0122(16) 0.0168(17) -0.0025(11) -0.0016(13) 0.0009(10)
C24 0.0199(16) 0.0239(17) 0.0192(16) 0.0018(13) 0.0000(13) -0.0017(13)
C25 0.0183(16) 0.0188(16) 0.0372(19) 0.0035(14) -0.0032(14) -0.0027(13)
C26 0.0237(16) 0.0224(17) 0.0170(15) 0.0041(13) 0.0030(13) 0.0004(13)
C27 0.029(2) 0.039(2) 0.0232(19) 0.0099(15) 0.0050(16) -0.0098(15)
C28 0.046(3) 0.052(3) 0.058(3) -0.015(2) -0.003(2) 0.022(2)
C29 0.053(3) 0.037(3) 0.055(3) -0.0098(19) -0.009(2) 0.0115(18)
Pd1 0.0162(2) 0.0125(2) 0.0164(2) 0.00554(8) 0.00660(13) 0.00166(7)
Cl1 0.0242(4) 0.0286(5) 0.0171(4) 0.0043(3) 0.0029(3) 0.0027(3)
Cl2 0.0197(4) 0.0178(4) 0.0295(4) 0.0055(3) 0.0017(3) -0.0039(3)
N1 0.0150(12) 0.0071(12) 0.0136(12) 0.0007(9) 0.0046(10) 0.0003(9)
N2 0.0158(13) 0.0120(12) 0.0126(13) 0.0028(9) 0.0036(10) -0.0002(9)
N3 0.0097(12) 0.0128(13) 0.0117(13) 0.0017(9) 0.0030(10) -0.0005(8)
N4 0.0256(14) 0.0184(14) 0.0257(14) 0.0078(12) 0.0083(12) 0.0040(11)
N5 0.067(3) 0.106(4) 0.091(4) -0.060(3) -0.026(3) 0.043(3)

loop_
_atom_type_symbol
_atom_type_description
_atom_type_scat_dispersion_real
_atom_type_scat_dispersion_imag
_atom_type_scat_source
C C 0.0033 0.0016 'International Tables Vol C Tables 4.2.6.8 and 6.1.1.4'
H H 0.0000 0.0000 'International Tables Vol C Tables 4.2.6.8 and 6.1.1.4'
Pd Pd -0.9988 1.0072 'International Tables Vol C Tables 4.2.6.8 and 6.1.1.4'
Cl Cl 0.1484 0.1585 'International Tables Vol C Tables 4.2.6.8 and 6.1.1.4'
N N 0.0061 0.0033 'International Tables Vol C Tables 4.2.6.8 and 6.1.1.4'

loop_
_geom_angle_atom_site_label_1
_geom_angle_atom_site_label_2
_geom_angle_atom_site_label_3
_geom_angle
N1 C1 N3 104.6(2)
N1 C1 Pd1 130.2(2)
N3 C1 Pd1 125.1(2)
N2 C2 N3 109.9(2)
N2 C2 C7 121.4(2)
N3 C2 C7 128.6(2)
C6 C3 N1 109.9(2)
C6 C3 C4 112.0(3)
N1 C3 C4 107.3(2)
C6 C3 C5 109.5(3)
N1 C3 C5 107.8(2)
C4 C3 C5 110.1(3)
C3 C4 H4A 109.5
C3 C4 H4B 109.5
H4A C4 H4B 109.5
C3 C4 H4C 109.5
H4A C4 H4C 109.5
H4B C4 H4C 109.5
C3 C5 H5A 109.5
C3 C5 H5B 109.5
H5A C5 H5B 109.5
C3 C5 H5C 109.5
H5A C5 H5C 109.5
H5B C5 H5C 109.5
C3 C6 H6A 109.5
C3 C6 H6B 109.5
H6A C6 H6B 109.5
C3 C6 H6C 109.5
H6A C6 H6C 109.5
H6B C6 H6C 109.5
C8 C7 C12 119.7(3)
C8 C7 C2 116.2(3)
C12 C7 C2 124.1(3)
C9 C8 C7 120.6(3)
C9 C8 H8 119.7
C7 C8 H8 119.7
C8 C9 C10 119.9(3)
C8 C9 H9 120.0
C10 C9 H9 120.0
C9 C10 C11 120.1(3)
C9 C10 H10 120.0
C11 C10 H10 120.0
C12 C11 C10 119.3(3)
C12 C11 H11 120.4
C10 C11 H11 120.4
C7 C12 C11 120.4(3)
C7 C12 H12 119.8
C11 C12 H12 119.8
C19 C14 C15 122.9(3)
C19 C14 N3 118.9(3)
C15 C14 N3 117.9(3)
C16 C15 C14 117.1(3)
C16 C15 C20 118.7(3)
C14 C15 C20 124.1(3)
C17 C16 C15 120.8(3)
C17 C16 H16 119.6
C15 C16 H16 119.6
C18 C17 C16 120.6(3)
C18 C17 H17 119.7
C16 C17 H17 119.7
C17 C18 C19 121.6(3)
C17 C18 H18 119.2
C19 C18 H18 119.2
C18 C19 C14 117.0(3)
C18 C19 C23 119.7(3)
C14 C19 C23 123.3(3)
C15 C20 C21 111.2(3)
C15 C20 C22 111.2(3)
C21 C20 C22 109.8(3)
C15 C20 H20 108.2
C21 C20 H20 108.2
C22 C20 H20 108.2
C20 C21 H21A 109.5
C20 C21 H21B 109.5
H21A C21 H21B 109.5
C20 C21 H21C 109.5
H21A C21 H21C 109.5
H21B C21 H21C 109.5
C20 C22 H22A 109.5
C20 C22 H22B 109.5
H22A C22 H22B 109.5
C20 C22 H22C 109.5
H22A C22 H22C 109.5
H22B C22 H22C 109.5
C19 C23 C24 111.4(2)
C19 C23 C25 110.1(3)
C24 C23 C25 110.4(3)
C19 C23 H23 108.3
C24 C23 H23 108.3
C25 C23 H23 108.3
C23 C24 H24A 109.5
C23 C24 H24B 109.5
H24A C24 H24B 109.5
C23 C24 H24C 109.5
H24A C24 H24C 109.5
H24B C24 H24C 109.5
C23 C25 H25A 109.5
C23 C25 H25B 109.5
H25A C25 H25B 109.5
C23 C25 H25C 109.5
H25A C25 H25C 109.5
H25B C25 H25C 109.5
N4 C26 C27 178.6(4)
C26 C27 H27A 109.5
C26 C27 H27B 109.5
H27A C27 H27B 109.5
C26 C27 H27C 109.5
H27A C27 H27C 109.5
H27B C27 H27C 109.5
N5 C28 C29 178.4(5)
C28 C29 H29A 109.5
C28 C29 H29B 109.5
H29A C29 H29B 109.5
C28 C29 H29C 109.5
H29A C29 H29C 109.5
H29B C29 H29C 109.5
C1 Pd1 N4 175.73(11)
C1 Pd1 Cl2 87.65(8)
N4 Pd1 Cl2 89.43(8)
C1 Pd1 Cl1 92.36(8)
N4 Pd1 Cl1 90.88(8)
Cl2 Pd1 Cl1 173.88(3)
C1 N1 N2 112.7(2)
C1 N1 C3 130.2(2)
N2 N1 C3 116.7(2)
C2 N2 N1 104.8(2)
C1 N3 C2 108.0(2)
C1 N3 C14 127.4(2)
C2 N3 C14 124.6(2)
C26 N4 Pd1 172.1(3)

loop_
_geom_bond_atom_site_label_1
_geom_bond_atom_site_label_2
_geom_bond_distance
C1 N1 1.329(4)
C1 N3 1.366(4)
C1 Pd1 1.963(3)
C2 N2 1.309(4)
C2 N3 1.384(4)
C2 C7 1.482(4)
C3 C6 1.504(4)
C3 N1 1.514(4)
C3 C4 1.524(4)
C3 C5 1.526(4)
C4 H4A 0.9600
C4 H4B 0.9600
C4 H4C 0.9600
C5 H5A 0.9600
C5 H5B 0.9600
C5 H5C 0.9600
C6 H6A 0.9600
C6 H6B 0.9600
C6 H6C 0.9600
C7 C8 1.391(4)
C7 C12 1.392(4)
C8 C9 1.382(5)
C8 H8 0.9300
C9 C10 1.393(5)
C9 H9 0.9300
C10 C11 1.404(5)
C10 H10 0.9300
C11 C12 1.393(4)
C11 H11 0.9300
C12 H12 0.9300
C14 C19 1.400(4)
C14 C15 1.404(4)
C14 N3 1.457(4)
C15 C16 1.398(4)
C15 C20 1.522(4)
C16 C17 1.389(4)
C16 H16 0.9300
C17 C18 1.366(5)
C17 H17 0.9300
C18 C19 1.397(4)
C18 H18 0.9300
C19 C23 1.532(4)
C20 C21 1.531(5)
C20 C22 1.544(4)
C20 H20 0.9800
C21 H21A 0.9600
C21 H21B 0.9600
C21 H21C 0.9600
C22 H22A 0.9600
C22 H22B 0.9600
C22 H22C 0.9600
C23 C24 1.533(4)
C23 C25 1.546(4)
C23 H23 0.9800
C24 H24A 0.9600
C24 H24B 0.9600
C24 H24C 0.9600
C25 H25A 0.9600
C25 H25B 0.9600
C25 H25C 0.9600
C26 N4 1.140(4)
C26 C27 1.447(5)
C27 H27A 0.9600
C27 H27B 0.9600
C27 H27C 0.9600
C28 N5 1.125(6)
C28 C29 1.452(6)
C29 H29A 0.9600
C29 H29B 0.9600
C29 H29C 0.9600
Pd1 N4 2.075(3)
Pd1 Cl2 2.3009(8)
Pd1 Cl1 2.3078(8)
N1 N2 1.375(3)

loop_
_geom_torsion_atom_site_label_1
_geom_torsion_atom_site_label_2
_geom_torsion_atom_site_label_3
_geom_torsion_atom_site_label_4
_geom_torsion
N2 C2 C7 C8 -25.4(4)
N3 C2 C7 C8 151.0(3)
N2 C2 C7 C12 153.3(3)
N3 C2 C7 C12 -30.2(5)
C12 C7 C8 C9 0.2(4)
C2 C7 C8 C9 179.0(3)
C7 C8 C9 C10 -1.2(5)
C8 C9 C10 C11 1.2(5)
C9 C10 C11 C12 -0.1(5)
C8 C7 C12 C11 0.9(4)
C2 C7 C12 C11 -177.8(3)
C10 C11 C12 C7 -1.0(5)
C19 C14 C15 C16 0.3(4)
N3 C14 C15 C16 -173.3(3)
C19 C14 C15 C20 177.2(3)
N3 C14 C15 C20 3.6(4)
C14 C15 C16 C17 -0.4(4)
C20 C15 C16 C17 -177.5(3)
C15 C16 C17 C18 0.3(5)
C16 C17 C18 C19 -0.2(5)
C17 C18 C19 C14 0.1(4)
C17 C18 C19 C23 178.0(3)
C15 C14 C19 C18 -0.2(4)
N3 C14 C19 C18 173.4(2)
C15 C14 C19 C23 -178.0(3)
N3 C14 C19 C23 -4.4(4)
C16 C15 C20 C21 75.3(4)
C14 C15 C20 C21 -101.6(3)
C16 C15 C20 C22 -47.3(4)
C14 C15 C20 C22 135.8(3)
C18 C19 C23 C24 -68.1(4)
C14 C19 C23 C24 109.7(3)
C18 C19 C23 C25 54.7(3)
C14 C19 C23 C25 -127.5(3)
N1 C1 Pd1 Cl2 89.6(3)
N3 C1 Pd1 Cl2 -85.4(2)
N1 C1 Pd1 Cl1 -84.3(3)
N3 C1 Pd1 Cl1 100.7(2)
N3 C1 N1 N2 0.1(3)
Pd1 C1 N1 N2 -175.7(2)
N3 C1 N1 C3 -173.3(3)
Pd1 C1 N1 C3 11.0(5)
C6 C3 N1 C1 -38.8(4)
C4 C3 N1 C1 83.3(4)
C5 C3 N1 C1 -158.1(3)
C6 C3 N1 N2 148.1(3)
C4 C3 N1 N2 -89.9(3)
C5 C3 N1 N2 28.7(3)
N3 C2 N2 N1 -0.8(3)
C7 C2 N2 N1 176.3(2)
C1 N1 N2 C2 0.4(3)
C3 N1 N2 C2 174.8(2)
N1 C1 N3 C2 -0.6(3)
Pd1 C1 N3 C2 175.50(19)
N1 C1 N3 C14 179.4(3)
Pd1 C1 N3 C14 -4.5(4)
N2 C2 N3 C1 0.9(3)
C7 C2 N3 C1 -175.9(3)
N2 C2 N3 C14 -179.1(3)
C7 C2 N3 C14 4.1(4)
C19 C14 N3 C1 102.1(3)
C15 C14 N3 C1 -84.0(4)
C19 C14 N3 C2 -77.9(4)
C15 C14 N3 C2 96.0(3)
